data_4107358
loop_
_publ_author_name
'Masami Sakamoto'
'Mamoru Kato'
'Yoko Aida'
'Kazuyuki Fujita'
'Takashi Mino'
'Tsutomu Fujita'

_publ_contact_author_address
;
Department of Applied Chemistry and Biotechnology, Chiba University
;
_publ_contact_author_email sakamotom@faculty.chiba-u.jp
_publ_contact_author_name 'Masami Sakamoto'
_publ_section_title
;
 Photosensitized 2 + 2 Cycloaddition Reaction Using Homochirality
 Generated by Spontaneous Crystallization
;
_journal_name_full 'Journal of the American Chemical Society'
_journal_page_first 1132
_journal_page_last 1133
_journal_paper_doi 10.1021/ja077912m
_journal_volume 130
_journal_year 2008
_chemical_formula_sum 'C20 H27 N O4'
_chemical_formula_weight 345.43
_chemical_name_systematic
;

 ?

;
_space_group_IT_number 15
_symmetry_cell_setting monoclinic
_symmetry_space_group_name_Hall '-C 2yc'
_symmetry_space_group_name_H-M 'C 1 2/c 1'
_atom_sites_solution_hydrogens geom
_atom_sites_solution_primary direct
_atom_sites_solution_secondary difmap
_audit_creation_method SHELXL-97
_cell_angle_alpha 90.00
_cell_angle_beta 106.0930(10)
_cell_angle_gamma 90.00
_cell_formula_units_Z 8
_cell_length_a 14.1734(17)
_cell_length_b 14.2085(17)
_cell_length_c 19.193(2)
_cell_measurement_reflns_used 4487
_cell_measurement_temperature 173
_cell_measurement_theta_max 27.78
_cell_measurement_theta_min 2.54
_cell_volume 3713.7(7)
_computing_cell_refinement 'Bruker SMART'
_computing_data_collection 'Bruker SMART'
_computing_data_reduction 'Bruker SAINT'
_computing_molecular_graphics 'Bruker SHELXTL'
_computing_publication_material 'Bruker SHELXTL'
_computing_structure_refinement 'SHELXL-97 (Sheldrick, 1997)'
_computing_structure_solution 'SHELXS-97 (Sheldrick, 1990)'
_diffrn_ambient_temperature 173
_diffrn_detector_area_resol_mean 8.333
_diffrn_measured_fraction_theta_full 0.999
_diffrn_measured_fraction_theta_max 0.911
_diffrn_measurement_device_type 'APEX II CCD area detector'
_diffrn_measurement_method 'phi and omega scans'
_diffrn_radiation_monochromator graphite
_diffrn_radiation_source 'fine-focus sealed tube'
_diffrn_radiation_type MoK\a
_diffrn_radiation_wavelength 0.71073
_diffrn_reflns_av_R_equivalents 0.0189
_diffrn_reflns_av_sigmaI/netI 0.0224
_diffrn_reflns_limit_h_max 18
_diffrn_reflns_limit_h_min -18
_diffrn_reflns_limit_k_max 12
_diffrn_reflns_limit_k_min -18
_diffrn_reflns_limit_l_max 20
_diffrn_reflns_limit_l_min -25
_diffrn_reflns_number 10232
_diffrn_reflns_theta_full 25.00
_diffrn_reflns_theta_max 28.42
_diffrn_reflns_theta_min 2.07
_diffrn_standards_decay_% 0
_diffrn_standards_number 0
_exptl_absorpt_coefficient_mu 0.085
_exptl_absorpt_correction_T_max 0.9790
_exptl_absorpt_correction_T_min 0.9585
_exptl_absorpt_correction_type empirical
_exptl_absorpt_process_details 'SADABS Sheldrick 1996'
_exptl_crystal_colour collorless
_exptl_crystal_density_diffrn 1.236
_exptl_crystal_description plate
_exptl_crystal_F_000 1488
_exptl_crystal_size_max 0.50
_exptl_crystal_size_mid 0.30
_exptl_crystal_size_min 0.25
_refine_diff_density_max 0.445
_refine_diff_density_min -0.221
_refine_diff_density_rms 0.078
_refine_ls_extinction_method none
_refine_ls_goodness_of_fit_ref 1.013
_refine_ls_hydrogen_treatment constr
_refine_ls_matrix_type full
_refine_ls_number_parameters 231
_refine_ls_number_reflns 4256
_refine_ls_number_restraints 0
_refine_ls_restrained_S_all 1.013
_refine_ls_R_factor_all 0.0550
_refine_ls_R_factor_gt 0.0462
_refine_ls_shift/su_max 0.000
_refine_ls_shift/su_mean 0.000
_refine_ls_structure_factor_coef Fsqd
_refine_ls_weighting_details 'calc w=1/[\s^2^(Fo^2^)+(0.0703P)^2^+2.5806P] where P=(Fo^2^+2Fc^2^)/3'
_refine_ls_weighting_scheme calc
_refine_ls_wR_factor_gt 0.1265
_refine_ls_wR_factor_ref 0.1319
_reflns_number_gt 3555
_reflns_number_total 4256
_reflns_threshold_expression >2sigma(I)
_cod_data_source_file ja077912m-file004.cif
_cod_data_source_block endo2b
_cod_original_cell_volume 3713.6(8)
_cod_database_code 4107358

loop_
_symmetry_equiv_pos_as_xyz
'x, y, z'
'-x, y, -z+1/2'
'x+1/2, y+1/2, z'
'-x+1/2, y+1/2, -z+1/2'
'-x, -y, -z'
'x, -y, z-1/2'
'-x+1/2, -y+1/2, -z'
'x+1/2, -y+1/2, z-1/2'

loop_
_atom_site_label
_atom_site_type_symbol
_atom_site_fract_x
_atom_site_fract_y
_atom_site_fract_z
_atom_site_U_iso_or_equiv
_atom_site_adp_type
_atom_site_occupancy
_atom_site_symmetry_multiplicity
_atom_site_calc_flag
_atom_site_refinement_flags
C1 C 0.17273(10) 0.03067(10) 0.37193(8) 0.0309(3) Uani 1 1 d .
C2 C 0.28391(9) 0.02371(9) 0.39916(7) 0.0254(3) Uani 1 1 d .
C3 C 0.33340(9) -0.01975(9) 0.34211(7) 0.0240(3) Uani 1 1 d .
C4 C 0.27665(9) -0.00333(9) 0.26428(7) 0.0254(3) Uani 1 1 d .
C5 C 0.31739(11) -0.01307(10) 0.20652(8) 0.0298(3) Uani 1 1 d .
H5 H 0.3846 -0.0301 0.2162 0.036 Uiso 1 1 calc R
C6 C 0.26309(12) 0.00125(10) 0.13550(8) 0.0360(3) Uani 1 1 d .
H6 H 0.2930 -0.0056 0.0972 0.043 Uiso 1 1 calc R
C7 C 0.16483(13) 0.02562(11) 0.12039(8) 0.0406(4) Uani 1 1 d .
H7 H 0.1272 0.0356 0.0717 0.049 Uiso 1 1 calc R
C8 C 0.12149(11) 0.03545(11) 0.17667(9) 0.0374(3) Uani 1 1 d .
H8 H 0.0542 0.0520 0.1669 0.045 Uiso 1 1 calc R
C9 C 0.17816(10) 0.02068(10) 0.24717(8) 0.0291(3) Uani 1 1 d .
C10 C 0.44317(10) 0.00342(10) 0.35885(8) 0.0294(3) Uani 1 1 d .
H10A H 0.4736 -0.0064 0.4114 0.035 Uiso 1 1 calc R
H10B H 0.4736 -0.0421 0.3325 0.035 Uiso 1 1 calc R
C11 C 0.46871(10) 0.10247(11) 0.33952(9) 0.0343(3) Uani 1 1 d .
H11A H 0.4372 0.1145 0.2880 0.051 Uiso 1 1 calc R
H11B H 0.5401 0.1082 0.3491 0.051 Uiso 1 1 calc R
H11C H 0.4453 0.1484 0.3690 0.051 Uiso 1 1 calc R
C12 C 0.32712(9) 0.11255(9) 0.44368(7) 0.0257(3) Uani 1 1 d .
C13 C 0.34520(11) 0.28098(10) 0.46257(8) 0.0319(3) Uani 1 1 d .
H13A H 0.3545 0.2642 0.5141 0.038 Uiso 1 1 calc R
H13B H 0.2983 0.3342 0.4510 0.038 Uiso 1 1 calc R
C14 C 0.44248(12) 0.31246(12) 0.45260(9) 0.0411(4) Uani 1 1 d .
H14A H 0.4906 0.2615 0.4670 0.062 Uiso 1 1 calc R
H14B H 0.4658 0.3680 0.4828 0.062 Uiso 1 1 calc R
H14C H 0.4342 0.3283 0.4016 0.062 Uiso 1 1 calc R
C15 C 0.24439(10) 0.22318(10) 0.34285(7) 0.0302(3) Uani 1 1 d .
H15A H 0.2417 0.1674 0.3114 0.036 Uiso 1 1 calc R
H15B H 0.2781 0.2742 0.3240 0.036 Uiso 1 1 calc R
C16 C 0.13969(11) 0.25453(12) 0.33806(8) 0.0380(3) Uani 1 1 d .
H16A H 0.1039 0.2025 0.3526 0.057 Uiso 1 1 calc R
H16B H 0.1064 0.2730 0.2881 0.057 Uiso 1 1 calc R
H16C H 0.1416 0.3082 0.3705 0.057 Uiso 1 1 calc R
C17 C 0.30945(12) -0.06907(10) 0.44289(8) 0.0334(3) Uani 1 1 d .
H17A H 0.3721 -0.0665 0.4818 0.040 Uiso 1 1 calc R
H17B H 0.2557 -0.0930 0.4618 0.040 Uiso 1 1 calc R
C18 C 0.31735(10) -0.11960(10) 0.37392(8) 0.0304(3) Uani 1 1 d .
C19 C 0.39408(12) -0.19590(11) 0.38064(9) 0.0407(4) Uani 1 1 d .
H19A H 0.3768 -0.2502 0.4061 0.061 Uiso 1 1 calc R
H19B H 0.4584 -0.1717 0.4080 0.061 Uiso 1 1 calc R
H19C H 0.3967 -0.2151 0.3322 0.061 Uiso 1 1 calc R
C20 C 0.18023(17) -0.22682(15) 0.35827(14) 0.0660(6) Uani 1 1 d .
H20A H 0.2146 -0.2851 0.3530 0.099 Uiso 1 1 calc R
H20B H 0.1109 -0.2322 0.3311 0.099 Uiso 1 1 calc R
H20C H 0.1855 -0.2161 0.4097 0.099 Uiso 1 1 calc R
N1 N 0.30230(8) 0.19964(8) 0.41684(6) 0.0268(3) Uani 1 1 d .
O1 O 0.12724(7) 0.03158(8) 0.29986(6) 0.0353(3) Uani 1 1 d .
O2 O 0.12247(8) 0.03689(9) 0.41283(7) 0.0448(3) Uani 1 1 d .
O3 O 0.38268(8) 0.10096(7) 0.50477(5) 0.0344(2) Uani 1 1 d .
O4 O 0.22333(8) -0.14990(8) 0.33073(6) 0.0391(3) Uani 1 1 d .

loop_
_atom_site_aniso_label
_atom_site_aniso_U_11
_atom_site_aniso_U_22
_atom_site_aniso_U_33
_atom_site_aniso_U_23
_atom_site_aniso_U_13
_atom_site_aniso_U_12
C1 0.0259(6) 0.0331(7) 0.0354(7) -0.0061(6) 0.0112(6) -0.0053(5)
C2 0.0243(6) 0.0267(6) 0.0256(6) -0.0003(5) 0.0074(5) -0.0015(5)
C3 0.0224(6) 0.0232(6) 0.0261(6) -0.0007(5) 0.0064(5) 0.0003(5)
C4 0.0260(6) 0.0224(6) 0.0259(6) -0.0022(5) 0.0043(5) -0.0019(5)
C5 0.0321(7) 0.0258(7) 0.0316(7) -0.0019(5) 0.0089(6) -0.0016(5)
C6 0.0525(9) 0.0292(7) 0.0276(7) -0.0026(5) 0.0135(7) -0.0039(7)
C7 0.0531(9) 0.0318(8) 0.0268(7) -0.0012(6) -0.0056(7) -0.0029(7)
C8 0.0295(7) 0.0358(8) 0.0384(8) -0.0042(6) -0.0047(6) 0.0008(6)
C9 0.0279(6) 0.0274(7) 0.0308(7) -0.0047(5) 0.0063(5) -0.0024(5)
C10 0.0236(6) 0.0329(7) 0.0320(7) -0.0012(5) 0.0081(5) 0.0005(5)
C11 0.0274(7) 0.0354(8) 0.0435(8) -0.0055(6) 0.0155(6) -0.0063(6)
C12 0.0244(6) 0.0274(7) 0.0259(6) -0.0018(5) 0.0078(5) 0.0011(5)
C13 0.0371(7) 0.0264(7) 0.0298(7) -0.0041(5) 0.0053(6) 0.0012(6)
C14 0.0392(8) 0.0351(8) 0.0457(9) -0.0033(7) 0.0064(7) -0.0048(6)
C15 0.0337(7) 0.0317(7) 0.0240(6) 0.0018(5) 0.0062(5) 0.0013(6)
C16 0.0353(8) 0.0419(9) 0.0329(8) 0.0044(6) 0.0032(6) 0.0076(6)
C17 0.0432(8) 0.0264(7) 0.0324(7) 0.0026(6) 0.0138(6) -0.0021(6)
C18 0.0330(7) 0.0253(7) 0.0313(7) 0.0012(5) 0.0063(6) -0.0033(5)
C19 0.0492(9) 0.0298(8) 0.0397(8) 0.0020(6) 0.0065(7) 0.0076(7)
C20 0.0649(13) 0.0460(11) 0.0846(15) 0.0085(10) 0.0167(11) -0.0261(10)
N1 0.0289(5) 0.0263(6) 0.0244(6) -0.0019(4) 0.0060(4) 0.0008(4)
O1 0.0212(4) 0.0456(6) 0.0380(6) -0.0073(4) 0.0066(4) -0.0004(4)
O2 0.0329(6) 0.0593(8) 0.0486(7) -0.0094(5) 0.0217(5) -0.0058(5)
O3 0.0378(5) 0.0330(5) 0.0270(5) -0.0007(4) 0.0000(4) 0.0017(4)
O4 0.0371(6) 0.0299(5) 0.0468(6) -0.0003(4) 0.0061(5) -0.0116(4)

loop_
_atom_type_symbol
_atom_type_description
_atom_type_scat_dispersion_real
_atom_type_scat_dispersion_imag
_atom_type_scat_source
C C 0.0033 0.0016 'International Tables Vol C Tables 4.2.6.8 and 6.1.1.4'
H H 0.0000 0.0000 'International Tables Vol C Tables 4.2.6.8 and 6.1.1.4'
N N 0.0061 0.0033 'International Tables Vol C Tables 4.2.6.8 and 6.1.1.4'
O O 0.0106 0.0060 'International Tables Vol C Tables 4.2.6.8 and 6.1.1.4'

loop_
_geom_angle_atom_site_label_1
_geom_angle_atom_site_label_2
_geom_angle_atom_site_label_3
_geom_angle
O2 C1 O1 117.79(13)
O2 C1 C2 121.77(13)
O1 C1 C2 120.43(11)
C1 C2 C17 107.80(11)
C1 C2 C12 110.47(11)
C17 C2 C12 113.34(11)
C1 C2 C3 113.84(11)
C17 C2 C3 87.76(10)
C12 C2 C3 121.06(10)
C4 C3 C10 113.97(11)
C4 C3 C2 114.15(10)
C10 C3 C2 112.96(11)
C4 C3 C18 115.24(11)
C10 C3 C18 110.90(11)
C2 C3 C18 86.80(10)
C9 C4 C5 116.69(13)
C9 C4 C3 119.96(12)
C5 C4 C3 123.33(12)
C6 C5 C4 122.03(14)
C6 C5 H5 119.0
C4 C5 H5 119.0
C5 C6 C7 119.73(14)
C5 C6 H6 120.1
C7 C6 H6 120.1
C6 C7 C8 119.83(14)
C6 C7 H7 120.1
C8 C7 H7 120.1
C9 C8 C7 118.86(14)
C9 C8 H8 120.6
C7 C8 H8 120.6
C8 C9 C4 122.84(14)
C8 C9 O1 114.35(12)
C4 C9 O1 122.80(12)
C11 C10 C3 116.26(11)
C11 C10 H10A 108.2
C3 C10 H10A 108.2
C11 C10 H10B 108.2
C3 C10 H10B 108.2
H10A C10 H10B 107.4
C10 C11 H11A 109.5
C10 C11 H11B 109.5
H11A C11 H11B 109.5
C10 C11 H11C 109.5
H11A C11 H11C 109.5
H11B C11 H11C 109.5
O3 C12 N1 121.18(12)
O3 C12 C2 117.84(12)
N1 C12 C2 120.96(11)
N1 C13 C14 113.34(12)
N1 C13 H13A 108.9
C14 C13 H13A 108.9
N1 C13 H13B 108.9
C14 C13 H13B 108.9
H13A C13 H13B 107.7
C13 C14 H14A 109.5
C13 C14 H14B 109.5
H14A C14 H14B 109.5
C13 C14 H14C 109.5
H14A C14 H14C 109.5
H14B C14 H14C 109.5
N1 C15 C16 113.44(11)
N1 C15 H15A 108.9
C16 C15 H15A 108.9
N1 C15 H15B 108.9
C16 C15 H15B 108.9
H15A C15 H15B 107.7
C15 C16 H16A 109.5
C15 C16 H16B 109.5
H16A C16 H16B 109.5
C15 C16 H16C 109.5
H16A C16 H16C 109.5
H16B C16 H16C 109.5
C18 C17 C2 89.59(10)
C18 C17 H17A 113.7
C2 C17 H17A 113.7
C18 C17 H17B 113.7
C2 C17 H17B 113.7
H17A C17 H17B 111.0
O4 C18 C19 111.48(12)
O4 C18 C17 111.22(12)
C19 C18 C17 118.86(13)
O4 C18 C3 104.89(10)
C19 C18 C3 119.77(12)
C17 C18 C3 88.06(10)
C18 C19 H19A 109.5
C18 C19 H19B 109.5
H19A C19 H19B 109.5
C18 C19 H19C 109.5
H19A C19 H19C 109.5
H19B C19 H19C 109.5
O4 C20 H20A 109.5
O4 C20 H20B 109.5
H20A C20 H20B 109.5
O4 C20 H20C 109.5
H20A C20 H20C 109.5
H20B C20 H20C 109.5
C12 N1 C15 126.51(11)
C12 N1 C13 118.04(11)
C15 N1 C13 115.11(11)
C1 O1 C9 122.70(11)
C20 O4 C18 116.35(14)

loop_
_geom_bond_atom_site_label_1
_geom_bond_atom_site_label_2
_geom_bond_distance
C1 O2 1.2006(17)
C1 O1 1.3545(18)
C1 C2 1.5196(18)
C2 C17 1.5507(19)
C2 C12 1.5520(18)
C2 C3 1.5805(18)
C3 C4 1.5057(18)
C3 C10 1.5346(18)
C3 C18 1.5856(18)
C4 C9 1.3852(19)
C4 C5 1.3914(19)
C5 C6 1.382(2)
C5 H5 0.9500
C6 C7 1.386(2)
C6 H6 0.9500
C7 C8 1.390(2)
C7 H7 0.9500
C8 C9 1.385(2)
C8 H8 0.9500
C9 O1 1.4043(17)
C10 C11 1.524(2)
C10 H10A 0.9900
C10 H10B 0.9900
C11 H11A 0.9800
C11 H11B 0.9800
C11 H11C 0.9800
C12 O3 1.2288(16)
C12 N1 1.3490(18)
C13 N1 1.4764(17)
C13 C14 1.511(2)
C13 H13A 0.9900
C13 H13B 0.9900
C14 H14A 0.9800
C14 H14B 0.9800
C14 H14C 0.9800
C15 N1 1.4683(17)
C15 C16 1.528(2)
C15 H15A 0.9900
C15 H15B 0.9900
C16 H16A 0.9800
C16 H16B 0.9800
C16 H16C 0.9800
C17 C18 1.537(2)
C17 H17A 0.9900
C17 H17B 0.9900
C18 O4 1.4268(17)
C18 C19 1.516(2)
C19 H19A 0.9800
C19 H19B 0.9800
C19 H19C 0.9800
C20 O4 1.423(2)
C20 H20A 0.9800
C20 H20B 0.9800
C20 H20C 0.9800

loop_
_geom_torsion_atom_site_label_1
_geom_torsion_atom_site_label_2
_geom_torsion_atom_site_label_3
_geom_torsion_atom_site_label_4
_geom_torsion
O2 C1 C2 C17 63.56(18)
O1 C1 C2 C17 -117.54(14)
O2 C1 C2 C12 -60.77(18)
O1 C1 C2 C12 118.12(13)
O2 C1 C2 C3 159.13(14)
O1 C1 C2 C3 -21.97(18)
C1 C2 C3 C4 28.34(16)
C17 C2 C3 C4 136.83(12)
C12 C2 C3 C4 -107.11(13)
C1 C2 C3 C10 160.68(12)
C17 C2 C3 C10 -90.83(12)
C12 C2 C3 C10 25.23(17)
C1 C2 C3 C18 -87.95(12)
C17 C2 C3 C18 20.54(10)
C12 C2 C3 C18 136.60(12)
C10 C3 C4 C9 -150.72(12)
C2 C3 C4 C9 -18.86(17)
C18 C3 C4 C9 79.41(15)
C10 C3 C4 C5 30.82(18)
C2 C3 C4 C5 162.67(12)
C18 C3 C4 C5 -99.06(15)
C9 C4 C5 C6 0.6(2)
C3 C4 C5 C6 179.11(13)
C4 C5 C6 C7 -0.3(2)
C5 C6 C7 C8 0.0(2)
C6 C7 C8 C9 0.1(2)
C7 C8 C9 C4 0.2(2)
C7 C8 C9 O1 -179.49(13)
C5 C4 C9 C8 -0.5(2)
C3 C4 C9 C8 -179.09(13)
C5 C4 C9 O1 179.12(12)
C3 C4 C9 O1 0.6(2)
C4 C3 C10 C11 55.29(16)
C2 C3 C10 C11 -77.14(15)
C18 C3 C10 C11 -172.71(12)
C1 C2 C12 O3 127.36(13)
C17 C2 C12 O3 6.27(17)
C3 C2 C12 O3 -95.87(15)
C1 C2 C12 N1 -50.89(16)
C17 C2 C12 N1 -171.99(12)
C3 C2 C12 N1 85.88(16)
C1 C2 C17 C18 93.16(12)
C12 C2 C17 C18 -144.25(11)
C3 C2 C17 C18 -21.19(10)
C2 C17 C18 O4 -84.11(12)
C2 C17 C18 C19 144.39(13)
C2 C17 C18 C3 21.11(10)
C4 C3 C18 O4 -24.54(15)
C10 C3 C18 O4 -155.89(11)
C2 C3 C18 O4 90.73(11)
C4 C3 C18 C19 101.53(15)
C10 C3 C18 C19 -29.82(17)
C2 C3 C18 C19 -143.21(13)
C4 C3 C18 C17 -135.99(12)
C10 C3 C18 C17 92.66(12)
C2 C3 C18 C17 -20.73(10)
O3 C12 N1 C15 173.97(12)
C2 C12 N1 C15 -7.8(2)
O3 C12 N1 C13 1.00(19)
C2 C12 N1 C13 179.20(11)
C16 C15 N1 C12 105.73(16)
C16 C15 N1 C13 -81.12(15)
C14 C13 N1 C12 88.80(16)
C14 C13 N1 C15 -84.96(15)
O2 C1 O1 C9 -177.17(13)
C2 C1 O1 C9 3.9(2)
C8 C9 O1 C1 -172.18(13)
C4 C9 O1 C1 8.2(2)
C19 C18 O4 C20 63.53(19)
C17 C18 O4 C20 -71.65(18)
C3 C18 O4 C20 -165.41(15)
